data_8106729
loop_
_publ_author_name
'Fu, Zhihai'
'Chen, Bo'
'He, Aidang'
'Lv, Xia'
'Wei, Xin'
'Feng, Xiaojie'
'Huang, Chao'
'Xia, ChuanQin'
'Jin, Yongdong'

_publ_section_title
;
 The crystal structure of oxonium
 chlorido-ethylenediaminetetraactetotin(IV) hydrate, C10H17ClN2O10Sn
;
_journal_issue 6
_journal_name_full 'Zeitschrift f\"ur Kristallographie - New Crystal Structures'
_journal_page_first 941
_journal_page_last 942
_journal_paper_doi 10.1515/ncrs-2017-0092
_journal_volume 232
_journal_year 2017
_chemical_absolute_configuration ad
_chemical_formula_moiety 'C10 H12 Cl N2 O8 Sn, H2 O, H3 O'
_chemical_formula_sum 'C10 H17 Cl N2 O10 Sn'
_chemical_formula_weight 479.39
_space_group_crystal_system triclinic
_space_group_IT_number 1
_space_group_name_Hall 'P 1'
_space_group_name_H-M_alt 'P 1'
_atom_sites_solution_hydrogens mixed
_atom_sites_solution_primary direct
_cell_angle_alpha 101.340(5)
_cell_angle_beta 99.624(5)
_cell_angle_gamma 91.279(4)
_cell_formula_units_Z 1
_cell_length_a 6.6666(3)
_cell_length_b 6.6892(4)
_cell_length_c 8.8779(6)
_cell_measurement_reflns_used 2768
_cell_measurement_temperature 294.28(15)
_cell_measurement_theta_max 29.0810
_cell_measurement_theta_min 4.2120
_cell_volume 382.09(4)
_computing_cell_refinement
;
CrysAlisPro, Agilent Technologies,
Version 1.171.37.35 (release 13-08-2014 CrysAlis171 .NET)
(compiled Aug 13 2014,18:06:01)
;
_computing_data_collection
;
CrysAlisPro, Agilent Technologies,
Version 1.171.37.35 (release 13-08-2014 CrysAlis171 .NET)
(compiled Aug 13 2014,18:06:01)
;
_computing_data_reduction
;
CrysAlisPro, Agilent Technologies,
Version 1.171.37.35 (release 13-08-2014 CrysAlis171 .NET)
(compiled Aug 13 2014,18:06:01)
;
_computing_molecular_graphics 'Olex2 (Dolomanov et al., 2009)'
_computing_publication_material 'Olex2 (Dolomanov et al., 2009)'
_computing_structure_refinement 'ShelXL (Sheldrick, 2015)'
_computing_structure_solution 'SIR2004 (Burla et al., 2007)'
_diffrn_ambient_environment air
_diffrn_ambient_temperature 294.28(15)
_diffrn_detector 'CCD plate'
_diffrn_detector_area_resol_mean 15.9595
_diffrn_detector_type EosS2
_diffrn_measured_fraction_theta_full 0.998
_diffrn_measured_fraction_theta_max 0.880
_diffrn_measurement_details
;
#__ type_ start__ end____ width___ exp.time_
  1 omega  -21.00   89.00   1.0000    1.0000
omega____ theta____ kappa____ phi______ frames
    -       17.0031   19.0000   30.0000 110

#__ type_ start__ end____ width___ exp.time_
  2 omega   -1.00   85.00   1.0000    1.0000
omega____ theta____ kappa____ phi______ frames
    -       17.0031   57.0000   90.0000 86

#__ type_ start__ end____ width___ exp.time_
  3 omega  -20.00   57.00   1.0000    1.0000
omega____ theta____ kappa____ phi______ frames
    -       17.0031  -99.0000  -30.0000 77

#__ type_ start__ end____ width___ exp.time_
  4 omega  -51.00   36.00   1.0000    1.0000
omega____ theta____ kappa____ phi______ frames
    -       17.0031  -57.0000 -150.0000 87

#__ type_ start__ end____ width___ exp.time_
  5 omega  -49.00   11.00   1.0000    1.0000
omega____ theta____ kappa____ phi______ frames
    -      -17.9406  -78.0000   79.0000 60

#__ type_ start__ end____ width___ exp.time_
  6 omega  -47.00   28.00   1.0000    1.0000
omega____ theta____ kappa____ phi______ frames
    -      -17.9406   78.0000 -155.0000 75

#__ type_ start__ end____ width___ exp.time_
  7 omega   34.00   92.00   1.0000    1.0000
omega____ theta____ kappa____ phi______ frames
    -       17.0031 -178.0000  150.0000 58

#__ type_ start__ end____ width___ exp.time_
  8 omega   -5.00   88.00   1.0000    1.0000
omega____ theta____ kappa____ phi______ frames
    -       17.0031   38.0000  -90.0000 93
;
_diffrn_measurement_device 'four-circle diffractometer'
_diffrn_measurement_device_type 'New Gemini, Dual, Cu at zero, EosS2'
_diffrn_measurement_method '\w scans'
_diffrn_orient_matrix_UB_11 -0.0034520000
_diffrn_orient_matrix_UB_12 -0.0941545000
_diffrn_orient_matrix_UB_13 -0.0538640000
_diffrn_orient_matrix_UB_21 -0.0601484000
_diffrn_orient_matrix_UB_22 -0.0461874000
_diffrn_orient_matrix_UB_23 0.0439972000
_diffrn_orient_matrix_UB_31 -0.0897444000
_diffrn_orient_matrix_UB_32 0.0271271000
_diffrn_orient_matrix_UB_33 -0.0448632000
_diffrn_radiation_monochromator graphite
_diffrn_radiation_probe x-ray
_diffrn_radiation_type MoK\a
_diffrn_radiation_wavelength 0.71073
_diffrn_reflns_av_R_equivalents 0.0414
_diffrn_reflns_av_unetI/netI 0.0634
_diffrn_reflns_Laue_measured_fraction_full 0.998
_diffrn_reflns_Laue_measured_fraction_max 0.880
_diffrn_reflns_limit_h_max 8
_diffrn_reflns_limit_h_min -9
_diffrn_reflns_limit_k_max 8
_diffrn_reflns_limit_k_min -8
_diffrn_reflns_limit_l_max 11
_diffrn_reflns_limit_l_min -11
_diffrn_reflns_number 5137
_diffrn_reflns_point_group_measured_fraction_full 0.928
_diffrn_reflns_point_group_measured_fraction_max 0.772
_diffrn_reflns_theta_full 25.242
_diffrn_reflns_theta_max 29.161
_diffrn_reflns_theta_min 3.511
_diffrn_source 'Enhance (Mo) X-ray Source'
_exptl_absorpt_coefficient_mu 1.905
_exptl_absorpt_correction_T_max 1.00000
_exptl_absorpt_correction_T_min 0.60901
_exptl_absorpt_correction_type multi-scan
_exptl_absorpt_process_details
;
CrysAlisPro, Agilent Technologies,
Version 1.171.37.35 (release 13-08-2014 CrysAlis171 .NET)
(compiled Aug 13 2014,18:06:01)
Empirical absorption correction using spherical harmonics,
 implemented in SCALE3 ABSPACK scaling algorithm.
;
_exptl_crystal_colour 'clear light colourless'
_exptl_crystal_colour_lustre clear
_exptl_crystal_colour_modifier light
_exptl_crystal_colour_primary colourless
_exptl_crystal_density_diffrn 2.083
_exptl_crystal_description plate
_exptl_crystal_F_000 238
_exptl_crystal_size_max 0.6
_exptl_crystal_size_mid 0.5
_exptl_crystal_size_min 0.03
_refine_diff_density_max 0.839
_refine_diff_density_min -0.875
_refine_diff_density_rms 0.109
_refine_ls_abs_structure_details
;
 Flack x determined using 1368 quotients [(I+)-(I-)]/[(I+)+(I-)]
 (Parsons, Flack and Wagner, Acta Cryst. B69 (2013) 249-259).
;
_refine_ls_abs_structure_Flack -0.02(2)
_refine_ls_extinction_coef .
_refine_ls_extinction_method none
_refine_ls_goodness_of_fit_ref 1.027
_refine_ls_hydrogen_treatment mixed
_refine_ls_matrix_type full
_refine_ls_number_parameters 232
_refine_ls_number_reflns 3181
_refine_ls_number_restraints 6
_refine_ls_restrained_S_all 1.026
_refine_ls_R_factor_all 0.0318
_refine_ls_R_factor_gt 0.0318
_refine_ls_shift/su_max 0.000
_refine_ls_shift/su_mean 0.000
_refine_ls_structure_factor_coef Fsqd
_refine_ls_weighting_details 'w=1/[\s^2^(Fo^2^)+(0.0288P)^2^] where P=(Fo^2^+2Fc^2^)/3'
_refine_ls_weighting_scheme calc
_refine_ls_wR_factor_gt 0.0725
_refine_ls_wR_factor_ref 0.0726
_reflns_Friedel_coverage 0.756
_reflns_Friedel_fraction_full 0.857
_reflns_Friedel_fraction_max 0.665
_reflns_number_gt 3180
_reflns_number_total 3181
_reflns_threshold_expression 'I > 2\s(I)'
_cod_data_source_file suppl_ncrs-2017-0092_suppl.cif
_cod_data_source_block xcq-fzh-2
_cod_original_cell_volume 382.08(4)
_cod_database_code 8106729
_shelx_space_group_comment
;
The symmetry employed for this shelxl refinement is uniquely defined
by the following loop, which should always be used as a source of
symmetry information in preference to the above space-group names.
They are only intended as comments.
;
_reflns_odcompleteness_completeness 99.81
_reflns_odcompleteness_iscentric 1
_reflns_odcompleteness_theta 26.32
_olex2_refinement_description
;
1. Fixed Uiso
 At 1.2 times of:
  All C(H,H) groups
 At 1.5 times of:
  All O(H,H) groups
2. Restrained distances
 O9-H9D
 0.85 with sigma of 0.02
 O9-H9E
 0.85 with sigma of 0.02
3.a Free rotating group:
 O10(H10A,H10B)
3.b Secondary CH2 refined with riding coordinates:
 C2(H2A,H2B), C7(H7A,H7B), C5(H5A,H5B), C6(H6A,H6B), C4(H4A,H4B), C9(H9A,H9B)
;
_olex2_date_sample_data_collection 2016-12-26
_olex2_submission_special_instructions 'No special instructions were received'

loop_
_space_group_symop_operation_xyz
'x, y, z'

loop_
_atom_site_label
_atom_site_type_symbol
_atom_site_fract_x
_atom_site_fract_y
_atom_site_fract_z
_atom_site_U_iso_or_equiv
_atom_site_adp_type
_atom_site_occupancy
_atom_site_site_symmetry_order
_atom_site_calc_flag
_atom_site_refinement_flags_posn
_atom_site_refinement_flags_adp
_atom_site_refinement_flags_occupancy
_atom_site_disorder_assembly
_atom_site_disorder_group
Sn1 Sn 0.90742(2) 0.00015(2) 0.11347(2) 0.01672(12) Uani 1 1 d . . . . .
Cl1 Cl 0.6437(3) -0.2518(3) 0.1138(2) 0.0310(4) Uani 1 1 d . . . . .
O1 O 0.7394(12) 0.2261(12) 0.2136(10) 0.0239(18) Uani 1 1 d . . . . .
O2 O 0.7114(9) 0.4607(9) 0.4221(8) 0.0392(14) Uani 1 1 d . . . . .
O3 O 1.0443(8) -0.1335(8) 0.3034(6) 0.0254(11) Uani 1 1 d . . . . .
O4 O 1.3224(10) -0.1655(10) 0.4671(8) 0.0364(15) Uani 1 1 d . . . . .
O5 O 1.0620(14) -0.2233(12) -0.0078(11) 0.029(2) Uani 1 1 d . . . . .
O6 O 1.1797(10) -0.3412(9) -0.2226(7) 0.0392(14) Uani 1 1 d . . . . .
O7 O 0.6904(9) 0.0262(8) -0.0913(6) 0.0232(11) Uani 1 1 d . . . . .
O8 O 0.5633(9) 0.2497(9) -0.2306(7) 0.0312(14) Uani 1 1 d . . . . .
O9 O 0.7593(11) -0.0538(12) 0.5253(9) 0.0458(16) Uani 1 1 d D . . . .
H9C H 0.613(16) -0.053(13) 0.494(11) 0.03(2) Uiso 1 1 d . . . . .
H9D H 0.74(2) -0.13(3) 0.589(15) 0.21(11) Uiso 1 1 d D . . . .
H9E H 0.790(19) -0.123(17) 0.442(9) 0.07(4) Uiso 1 1 d D . . . .
O10 O 0.5617(10) 0.6386(9) -0.3069(7) 0.0405(15) Uani 1 1 d . . . . .
H10A H 0.6076 0.7306 -0.2271 0.061 Uiso 1 1 d G . . . .
H10B H 0.5889 0.5220 -0.2871 0.061 Uiso 1 1 d G . . . .
N1 N 1.1478(8) 0.2400(8) 0.2829(7) 0.0186(11) Uani 1 1 d . . . . .
N2 N 1.0677(8) 0.1690(8) -0.0452(6) 0.0176(11) Uani 1 1 d . . . . .
C1 C 0.8158(12) 0.3488(11) 0.3485(9) 0.0268(16) Uani 1 1 d . . . . .
C2 C 1.0391(12) 0.3388(11) 0.4064(9) 0.0284(16) Uani 1 1 d . . . . .
H2A H 1.0986 0.4762 0.4488 0.034 Uiso 1 1 calc R . . . .
H2B H 1.0570 0.2635 0.4902 0.034 Uiso 1 1 calc R . . . .
C3 C 1.2237(12) -0.0727(11) 0.3773(9) 0.0233(15) Uani 1 1 d . . . . .
C4 C 1.3129(11) 0.1221(11) 0.3485(10) 0.0253(15) Uani 1 1 d . . . . .
H4A H 1.3870 0.2024 0.4457 0.030 Uiso 1 1 calc R . . . .
H4B H 1.4075 0.0907 0.2763 0.030 Uiso 1 1 calc R . . . .
C5 C 1.2202(12) 0.3919(10) 0.2015(9) 0.0250(15) Uani 1 1 d . . . . .
H5A H 1.3462 0.4609 0.2619 0.030 Uiso 1 1 calc R . . . .
H5B H 1.1199 0.4935 0.1917 0.030 Uiso 1 1 calc R . . . .
C6 C 1.2551(11) 0.2897(11) 0.0425(9) 0.0250(15) Uani 1 1 d . . . . .
H6A H 1.2909 0.3919 -0.0138 0.030 Uiso 1 1 calc R . . . .
H6B H 1.3672 0.2005 0.0524 0.030 Uiso 1 1 calc R . . . .
C7 C 1.1156(12) 0.0092(11) -0.1742(8) 0.0230(14) Uani 1 1 d . . . . .
H7A H 1.2461 0.0463 -0.1988 0.028 Uiso 1 1 calc R . . . .
H7B H 1.0130 0.0045 -0.2664 0.028 Uiso 1 1 calc R . . . .
C8 C 1.1236(11) -0.2005(11) -0.1347(9) 0.0241(15) Uani 1 1 d . . . . .
C9 C 0.9111(11) 0.3009(10) -0.1076(9) 0.0233(15) Uani 1 1 d . . . . .
H9A H 0.9467 0.3396 -0.2000 0.028 Uiso 1 1 calc R . . . .
H9B H 0.9069 0.4245 -0.0302 0.028 Uiso 1 1 calc R . . . .
C10 C 0.7048(11) 0.1877(11) -0.1482(9) 0.0203(14) Uani 1 1 d . . . . .

loop_
_atom_site_aniso_label
_atom_site_aniso_U_11
_atom_site_aniso_U_22
_atom_site_aniso_U_33
_atom_site_aniso_U_23
_atom_site_aniso_U_13
_atom_site_aniso_U_12
Sn1 0.01668(19) 0.01636(17) 0.01731(19) 0.00292(12) 0.00423(13) 0.00015(11)
Cl1 0.0279(10) 0.0322(9) 0.0334(11) 0.0114(8) 0.0025(8) -0.0108(7)
O1 0.018(4) 0.025(4) 0.026(4) -0.003(3) 0.005(3) 0.008(3)
O5 0.039(5) 0.025(4) 0.030(4) 0.008(3) 0.025(4) 0.006(3)
N1 0.015(3) 0.019(3) 0.020(3) 0.002(2) 0.003(2) 0.000(2)
C8 0.019(3) 0.026(3) 0.028(4) 0.004(3) 0.009(3) -0.002(3)
O2 0.034(3) 0.037(3) 0.043(4) -0.009(3) 0.014(3) 0.008(3)
O6 0.055(4) 0.024(3) 0.042(4) 0.000(2) 0.029(3) 0.006(3)
C1 0.031(4) 0.021(3) 0.028(4) 0.003(3) 0.009(3) 0.001(3)
C2 0.035(4) 0.027(4) 0.021(4) -0.002(3) 0.006(3) 0.003(3)
C7 0.026(4) 0.026(3) 0.018(4) 0.007(3) 0.006(3) 0.001(3)
C5 0.026(4) 0.018(3) 0.030(4) 0.005(3) 0.003(3) -0.003(3)
N2 0.017(3) 0.021(3) 0.015(3) 0.004(2) 0.004(2) -0.001(2)
C6 0.019(4) 0.026(4) 0.031(4) 0.011(3) 0.003(3) -0.003(3)
O3 0.025(3) 0.027(3) 0.027(3) 0.016(2) 0.000(2) -0.001(2)
O7 0.026(3) 0.021(2) 0.022(3) 0.008(2) 0.001(2) -0.004(2)
C4 0.019(4) 0.026(3) 0.031(4) 0.009(3) 0.002(3) -0.001(3)
O8 0.027(3) 0.028(3) 0.039(4) 0.013(3) 0.000(3) 0.004(2)
O4 0.041(4) 0.036(4) 0.033(4) 0.018(3) -0.003(3) 0.000(3)
C10 0.022(4) 0.022(3) 0.020(4) 0.008(3) 0.006(3) 0.004(3)
C3 0.025(4) 0.024(3) 0.023(4) 0.007(3) 0.004(3) 0.004(3)
C9 0.021(4) 0.021(3) 0.029(4) 0.009(3) 0.005(3) 0.000(3)
O10 0.051(4) 0.034(3) 0.032(4) 0.002(2) 0.003(3) -0.001(3)
O9 0.041(4) 0.059(4) 0.034(4) 0.000(3) 0.008(3) 0.003(3)

loop_
_atom_type_symbol
_atom_type_description
_atom_type_scat_dispersion_real
_atom_type_scat_dispersion_imag
_atom_type_scat_source
C C 0.0033 0.0016 'International Tables Vol C Tables 4.2.6.8 and 6.1.1.4'
H H 0.0000 0.0000 'International Tables Vol C Tables 4.2.6.8 and 6.1.1.4'
Cl Cl 0.1484 0.1585 'International Tables Vol C Tables 4.2.6.8 and 6.1.1.4'
N N 0.0061 0.0033 'International Tables Vol C Tables 4.2.6.8 and 6.1.1.4'
O O 0.0106 0.0060 'International Tables Vol C Tables 4.2.6.8 and 6.1.1.4'
Sn Sn -0.6537 1.4246 'International Tables Vol C Tables 4.2.6.8 and 6.1.1.4'

loop_
_geom_angle_atom_site_label_1
_geom_angle_atom_site_label_2
_geom_angle_atom_site_label_3
_geom_angle
_geom_angle_site_symmetry_1
_geom_angle_site_symmetry_3
O1 Sn1 Cl1 90.0(2) . .
O1 Sn1 O5 174.5(4) . .
O1 Sn1 N1 74.8(3) . .
O1 Sn1 N2 101.4(3) . .
O1 Sn1 O3 104.4(3) . .
O1 Sn1 O7 80.9(3) . .
O5 Sn1 Cl1 89.9(2) . .
O5 Sn1 N1 108.5(3) . .
O5 Sn1 N2 75.6(3) . .
O5 Sn1 O3 81.0(3) . .
O5 Sn1 O7 93.7(3) . .
N1 Sn1 Cl1 141.83(15) . .
N2 Sn1 Cl1 144.39(14) . .
N2 Sn1 N1 73.69(19) . .
O3 Sn1 Cl1 79.28(15) . .
O3 Sn1 N1 71.3(2) . .
O3 Sn1 N2 128.5(2) . .
O3 Sn1 O7 156.93(17) . .
O7 Sn1 Cl1 78.26(14) . .
O7 Sn1 N1 131.21(19) . .
O7 Sn1 N2 70.62(19) . .
C1 O1 Sn1 120.7(6) . .
C8 O5 Sn1 121.2(6) . .
C2 N1 Sn1 105.0(4) . .
C2 N1 C5 110.6(5) . .
C2 N1 C4 110.1(6) . .
C5 N1 Sn1 111.4(4) . .
C5 N1 C4 113.0(6) . .
C4 N1 Sn1 106.4(4) . .
O5 C8 C7 117.7(7) . .
O6 C8 O5 122.2(8) . .
O6 C8 C7 120.0(7) . .
O1 C1 C2 116.4(7) . .
O2 C1 O1 122.1(8) . .
O2 C1 C2 121.6(7) . .
N1 C2 C1 112.5(6) . .
N2 C7 C8 112.9(6) . .
N1 C5 C6 110.3(6) . .
C7 N2 Sn1 106.8(4) . .
C7 N2 C9 110.1(5) . .
C6 N2 Sn1 112.1(4) . .
C6 N2 C7 110.9(5) . .
C6 N2 C9 111.9(5) . .
C9 N2 Sn1 104.8(4) . .
N2 C6 C5 109.7(6) . .
C3 O3 Sn1 120.5(5) . .
C10 O7 Sn1 118.1(5) . .
N1 C4 C3 109.6(6) . .
O7 C10 C9 115.7(7) . .
O8 C10 O7 123.8(7) . .
O8 C10 C9 120.5(7) . .
O3 C3 C4 116.9(7) . .
O4 C3 O3 123.1(7) . .
O4 C3 C4 120.0(7) . .
N2 C9 C10 109.9(6) . .

loop_
_geom_bond_atom_site_label_1
_geom_bond_atom_site_label_2
_geom_bond_distance
_geom_bond_site_symmetry_2
Sn1 Cl1 2.4087(18) .
Sn1 O1 2.052(8) .
Sn1 O5 2.064(9) .
Sn1 N1 2.353(5) .
Sn1 N2 2.340(5) .
Sn1 O3 2.142(5) .
Sn1 O7 2.165(5) .
O1 C1 1.326(11) .
O5 C8 1.296(11) .
N1 C2 1.472(9) .
N1 C5 1.474(9) .
N1 C4 1.476(9) .
C8 O6 1.208(9) .
C8 C7 1.512(9) .
O2 C1 1.206(9) .
C1 C2 1.499(11) .
C7 N2 1.488(9) .
C5 C6 1.501(10) .
N2 C6 1.484(8) .
N2 C9 1.489(9) .
O3 C3 1.280(9) .
O7 C10 1.287(8) .
C4 C3 1.504(10) .
O8 C10 1.226(10) .
O4 C3 1.222(10) .
C10 C9 1.509(10) .

loop_
_geom_hbond_atom_site_label_D
_geom_hbond_atom_site_label_H
_geom_hbond_atom_site_label_A
_geom_hbond_distance_DH
_geom_hbond_distance_HA
_geom_hbond_distance_DA
_geom_hbond_angle_DHA
_geom_hbond_site_symmetry_A
O10 H10A O7 0.85 2.11 2.919(8) 158.6 1_565
O10 H10B O8 0.85 1.99 2.814(8) 162.2 .
O9 H9C O4 0.97(10) 2.02(10) 2.925(10) 154(8) 1_455
O9 H9E O3 0.85(3) 2.25(9) 2.943(10) 139(11) .
